data_1535024
loop_
_publ_author_name
'Beck, J.'
'Steden, F.'
'Reich, A.'
'Foelsing, H.'

_publ_section_title
;
 Synthese, Struktur und Phasenumwandlung von Te4 (As F6)2 * (S O2)
;
_journal_name_full 'Zeitschrift fuer Anorganische und Allgemeine Chemie'
_journal_page_first 1073
_journal_page_last 1079
_journal_volume 629
_journal_year 2003
_chemical_formula_sum 'As2 F12 O2 S Te4'
_chemical_name_systematic '(Te4 (As F6)2) (S O2)'
_space_group_IT_number 14
_symmetry_space_group_name_Hall '-P 2ac'
_symmetry_space_group_name_H-M 'P 1 1 21/a'
_cell_angle_alpha 90
_cell_angle_beta 90
_cell_angle_gamma 83.635
_cell_formula_units_Z 4
_cell_length_a 8.6617
_cell_length_b 9.706
_cell_length_c 18.601
_cell_volume 1554.155
_citation_journal_id_ASTM ZAACAB
_cod_data_source_file Beck_ZAACAB_2003_940.cif
_cod_data_source_block As2F12O2S1Te4
_cod_original_sg_symbol_Hall '-P 2ybc (z,x,y)'
_cod_original_formula_sum 'As2 F12 O2 S1 Te4'
_cod_database_code 1535024

loop_
_symmetry_equiv_pos_as_xyz
x,y,z
-x+1/2,-y,z+1/2
-x,-y,-z
x-1/2,y,-z-1/2

loop_
_atom_site_label
_atom_site_type_symbol
_atom_site_fract_x
_atom_site_fract_y
_atom_site_fract_z
_atom_site_occupancy
_atom_site_U_iso_or_equiv
F2 F-1 0.8576 0.3845 0.0423 1 0.0
Te4 Te 0.28616 0.38063 0.06888 1 0.0
F1 F-1 0.6762 0.3063 0.13 1 0.0
Te3 Te 0.30801 0.38534 0.21242 1 0.0
O2 O-2 0.1746 0.6542 0.1347 1 0.0
As2 As+5 0.61949 0.71545 0.14623 1 0.0
F10 F-1 0.5304 0.6515 0.2184 1 0.0
F12 F-1 0.5377 0.6032 0.0905 1 0.0
O1 O-2 0.1015 0.902 0.1529 1 0.0
S1 S+4 0.0591 0.7712 0.1315 1 0.0
F5 F-1 0.7847 0.0713 0.1093 1 0.0
F8 F-1 0.4603 0.8373 0.1329 1 0.0
F4 F-1 0.9527 0.2429 0.145 1 0.0
As1 As+5 0.8207 0.22735 0.07537 1 0.0
F9 F-1 0.7092 0.7793 0.0717 1 0.0
F7 F-1 0.7012 0.8325 0.1999 1 0.0
F6 F-1 0.9664 0.149 0.0235 1 0.0
Te1 Te 0.34261 0.10476 0.07116 1 0.0
F3 F-1 0.6892 0.2105 0.0069 1 0.0
Te2 Te 0.37435 0.10806 0.21392 1 0.0
F11 F-1 0.7796 0.5962 0.1591 1 0.0
